data_4314991
loop_
_publ_author_name
'Xiao-Yi Yi'
'Tony C. H. Lam'
'Ian D. Williams'
'Wa-Hung Leung'

_publ_section_title
;
 Hydrolysis of Bis(p-nitrophenyl)phosphate by Tetravalent Metal Complexes
 with Kl\"aui's Oxygen Tripodal Ligand
;
_journal_name_full 'Inorganic Chemistry'
_journal_page_first 2232
_journal_page_last 2238
_journal_paper_doi 10.1021/ic902018u
_journal_volume 49
_journal_year 2010
_chemical_formula_sum 'C34 H84 Co2 Hf2 N4 O38 P6'
_chemical_formula_weight 1817.71
_chemical_name_systematic
; 
 ? 
;
_space_group_IT_number 14
_symmetry_cell_setting monoclinic
_symmetry_space_group_name_Hall '-P 2yn'
_symmetry_space_group_name_H-M 'P 1 21/n 1'
_atom_sites_solution_hydrogens geom
_atom_sites_solution_primary direct
_atom_sites_solution_secondary difmap
_audit_creation_method SHELXL-97
_cell_angle_alpha 90.00
_cell_angle_beta 99.2430(10)
_cell_angle_gamma 90.00
_cell_formula_units_Z 2
_cell_length_a 10.8073(11)
_cell_length_b 19.274(2)
_cell_length_c 15.8459(16)
_cell_measurement_reflns_used 5137
_cell_measurement_temperature 100(2)
_cell_measurement_theta_max 26.22
_cell_measurement_theta_min 2.37
_cell_volume 3257.8(6)
_computing_structure_refinement 'SHELXL-97 (Sheldrick, 1997)'
_computing_structure_solution 'SHELXS-97 (Sheldrick, 1990)'
_diffrn_ambient_temperature 100(2)
_diffrn_measured_fraction_theta_full 0.991
_diffrn_measured_fraction_theta_max 0.990
_diffrn_radiation_monochromator graphite
_diffrn_radiation_source 'fine-focus sealed tube'
_diffrn_radiation_type MoK\a
_diffrn_radiation_wavelength 0.71073
_diffrn_reflns_av_R_equivalents 0.0655
_diffrn_reflns_av_sigmaI/netI 0.0625
_diffrn_reflns_limit_h_max 11
_diffrn_reflns_limit_h_min -13
_diffrn_reflns_limit_k_max 23
_diffrn_reflns_limit_k_min -23
_diffrn_reflns_limit_l_max 19
_diffrn_reflns_limit_l_min -19
_diffrn_reflns_number 24485
_diffrn_reflns_theta_full 25.00
_diffrn_reflns_theta_max 26.00
_diffrn_reflns_theta_min 1.68
_exptl_absorpt_coefficient_mu 3.919
_exptl_absorpt_correction_T_max 1.00
_exptl_absorpt_correction_T_min 0.76
_exptl_absorpt_correction_type multi-scan
_exptl_absorpt_process_details SADABS
_exptl_crystal_colour yellow
_exptl_crystal_density_diffrn 1.853
_exptl_crystal_density_method 'not measured'
_exptl_crystal_description bar
_exptl_crystal_F_000 1816
_exptl_crystal_size_max 0.40
_exptl_crystal_size_mid 0.10
_exptl_crystal_size_min 0.08
_refine_diff_density_max 1.464
_refine_diff_density_min -1.349
_refine_diff_density_rms 0.141
_refine_ls_extinction_method none
_refine_ls_goodness_of_fit_ref 1.020
_refine_ls_hydrogen_treatment constr
_refine_ls_matrix_type full
_refine_ls_number_parameters 388
_refine_ls_number_reflns 6359
_refine_ls_number_restraints 0
_refine_ls_restrained_S_all 1.020
_refine_ls_R_factor_all 0.0534
_refine_ls_R_factor_gt 0.0360
_refine_ls_shift/su_max 0.001
_refine_ls_shift/su_mean 0.000
_refine_ls_structure_factor_coef Fsqd
_refine_ls_weighting_details 'calc w=1/[\s^2^(Fo^2^)+(0.0240P)^2^+0.0000P] where P=(Fo^2^+2Fc^2^)/3'
_refine_ls_weighting_scheme calc
_refine_ls_wR_factor_gt 0.0631
_refine_ls_wR_factor_ref 0.0677
_reflns_number_gt 5084
_reflns_number_total 6359
_reflns_threshold_expression >2sigma(I)
_cod_data_source_file ic902018u_si_001_2.cif
_cod_data_source_block complex2
_cod_depositor_comments
;
The following automatic conversions were performed:

'_symmetry_cell_setting' value 'Monoclinic' changed to 'monoclinic'
according to the built-in table from CIF Core dictionary named
'cif_core.dic' version 2.4.1 from 2010-06-29.

Automatic conversion script
Id: cif_fix_values 1646 2011-03-28 12:23:43Z adriana 
;
_cod_original_cell_volume 3257.9(6)
_cod_database_code 4314991

loop_
_symmetry_equiv_pos_as_xyz
'x, y, z'
'-x+1/2, y+1/2, -z+1/2'
'-x, -y, -z'
'x-1/2, -y-1/2, z-1/2'

loop_
_atom_site_label
_atom_site_type_symbol
_atom_site_fract_x
_atom_site_fract_y
_atom_site_fract_z
_atom_site_U_iso_or_equiv
_atom_site_adp_type
_atom_site_occupancy
_atom_site_symmetry_multiplicity
_atom_site_calc_flag
_atom_site_refinement_flags
_atom_site_disorder_assembly
_atom_site_disorder_group
Hf1 Hf 0.408061(19) 0.478516(10) 0.402597(11) 0.01061(6) Uani 1 1 d . . .
Co1 Co 0.43483(6) 0.34398(3) 0.20665(4) 0.01190(15) Uani 1 1 d . . .
P1 P 0.58375(12) 0.40985(6) 0.26740(7) 0.0130(3) Uani 1 1 d . . .
P2 P 0.37231(12) 0.31610(6) 0.32540(7) 0.0118(3) Uani 1 1 d . . .
P3 P 0.30648(12) 0.43024(6) 0.19562(7) 0.0122(3) Uani 1 1 d . . .
O1 O 0.6401(3) 0.45851(16) 0.20202(19) 0.0159(8) Uani 1 1 d . . .
O2 O 0.6976(3) 0.36256(16) 0.30698(19) 0.0173(8) Uani 1 1 d . . .
O3 O 0.4217(3) 0.24368(16) 0.36476(19) 0.0150(7) Uani 1 1 d . . .
O4 O 0.2277(3) 0.29844(16) 0.30318(18) 0.0151(8) Uani 1 1 d . . .
O5 O 0.1693(3) 0.41217(17) 0.14921(19) 0.0171(8) Uani 1 1 d . . .
O6 O 0.3475(3) 0.48515(17) 0.13047(19) 0.0195(8) Uani 1 1 d . . .
O7 O 0.5544(3) 0.45910(15) 0.33747(18) 0.0129(7) Uani 1 1 d . . .
O8 O 0.3922(3) 0.36921(15) 0.39835(18) 0.0145(7) Uani 1 1 d . . .
O9 O 0.2952(3) 0.46581(15) 0.27987(18) 0.0134(7) Uani 1 1 d . . .
O10 O 0.3452(3) 0.58170(15) 0.35653(19) 0.0183(8) Uani 1 1 d . . .
H10B H 0.4043 0.6075 0.3454 0.022 Uiso 1 1 d R . .
H10C H 0.2852 0.5808 0.3147 0.022 Uiso 1 1 d R . .
O20 O 0.2270(3) 0.48408(17) 0.44246(19) 0.0189(8) Uani 1 1 d . . .
H20E H 0.1689 0.4917 0.4006 0.023 Uiso 1 1 d R . .
H20F H 0.2106 0.4475 0.4686 0.023 Uiso 1 1 d R . .
O21 O 0.5210(3) 0.95651(19) 0.8610(2) 0.0286(9) Uani 1 1 d . . .
O22 O 0.4153(3) 0.89528(18) 0.7608(2) 0.0246(9) Uani 1 1 d . . .
O23 O 0.6135(3) 0.91210(16) 0.76068(19) 0.0184(8) Uani 1 1 d . . .
O24 O 0.3814(3) 0.34602(18) 0.6194(2) 0.0238(8) Uani 1 1 d . . .
O25 O 0.5533(3) 0.29169(17) 0.6085(2) 0.0225(8) Uani 1 1 d . . .
O26 O 0.3800(4) 0.23469(18) 0.6022(2) 0.0323(10) Uani 1 1 d . . .
O30 O 0.4632(3) 0.45089(16) 0.53080(17) 0.0115(7) Uani 1 1 d . . .
H30A H 0.4334 0.4108 0.5562 0.014 Uiso 1 1 calc R . .
N1 N 0.5152(4) 0.9208(2) 0.7929(2) 0.0177(10) Uani 1 1 d . . .
N2 N 0.4380(4) 0.2897(2) 0.6093(2) 0.0195(10) Uani 1 1 d . . .
C1 C 0.5382(5) 0.3165(3) 0.1128(3) 0.0217(12) Uani 1 1 d . . .
H1A H 0.6152 0.3405 0.1002 0.026 Uiso 1 1 calc R . .
C2 C 0.5351(5) 0.2602(3) 0.1700(3) 0.0205(12) Uani 1 1 d . . .
H2A H 0.6095 0.2378 0.2052 0.025 Uiso 1 1 calc R . .
C3 C 0.4103(5) 0.2414(2) 0.1681(3) 0.0197(12) Uani 1 1 d . . .
H3A H 0.3793 0.2030 0.2017 0.024 Uiso 1 1 calc R . .
C4 C 0.3358(5) 0.2853(3) 0.1105(3) 0.0216(12) Uani 1 1 d . . .
H4A H 0.2424 0.2833 0.0955 0.026 Uiso 1 1 calc R . .
C5 C 0.4149(5) 0.3318(3) 0.0759(3) 0.0224(13) Uani 1 1 d . . .
H5A H 0.3879 0.3683 0.0319 0.027 Uiso 1 1 calc R . .
C11 C 0.6372(5) 0.5344(2) 0.2081(3) 0.0199(12) Uani 1 1 d . . .
H11A H 0.6989 0.5504 0.2574 0.024 Uiso 1 1 calc R . .
H11B H 0.5529 0.5501 0.2167 0.024 Uiso 1 1 calc R . .
C12 C 0.6684(5) 0.5639(3) 0.1274(3) 0.0225(12) Uani 1 1 d . . .
H12A H 0.6668 0.6146 0.1303 0.034 Uiso 1 1 calc R . .
H12B H 0.6068 0.5480 0.0791 0.034 Uiso 1 1 calc R . .
H12C H 0.7523 0.5484 0.1197 0.034 Uiso 1 1 calc R . .
C13 C 0.8097(5) 0.3923(3) 0.3585(3) 0.0246(13) Uani 1 1 d . . .
H13A H 0.7995 0.4430 0.3639 0.030 Uiso 1 1 calc R . .
H13B H 0.8838 0.3837 0.3304 0.030 Uiso 1 1 calc R . .
C14 C 0.8282(5) 0.3591(3) 0.4452(3) 0.0375(16) Uani 1 1 d . . .
H14A H 0.9029 0.3787 0.4803 0.056 Uiso 1 1 calc R . .
H14B H 0.8392 0.3090 0.4393 0.056 Uiso 1 1 calc R . .
H14C H 0.7546 0.3680 0.4725 0.056 Uiso 1 1 calc R . .
C15 C 0.5509(5) 0.2315(3) 0.4053(3) 0.0209(12) Uani 1 1 d . . .
H15A H 0.5783 0.2680 0.4483 0.025 Uiso 1 1 calc R . .
H15B H 0.6076 0.2320 0.3621 0.025 Uiso 1 1 calc R . .
C16 C 0.5531(5) 0.1620(3) 0.4473(3) 0.0237(13) Uani 1 1 d . . .
H16A H 0.6386 0.1514 0.4751 0.036 Uiso 1 1 calc R . .
H16B H 0.5248 0.1266 0.4042 0.036 Uiso 1 1 calc R . .
H16C H 0.4971 0.1625 0.4903 0.036 Uiso 1 1 calc R . .
C17 C 0.1556(5) 0.2818(3) 0.3706(3) 0.0214(12) Uani 1 1 d . . .
H17A H 0.1273 0.3251 0.3953 0.026 Uiso 1 1 calc R . .
H17B H 0.2086 0.2557 0.4167 0.026 Uiso 1 1 calc R . .
C18 C 0.0446(5) 0.2389(3) 0.3337(3) 0.0261(13) Uani 1 1 d . . .
H18A H -0.0047 0.2277 0.3787 0.039 Uiso 1 1 calc R . .
H18B H 0.0733 0.1959 0.3101 0.039 Uiso 1 1 calc R . .
H18C H -0.0075 0.2651 0.2882 0.039 Uiso 1 1 calc R . .
C19 C 0.0604(4) 0.4022(3) 0.1899(3) 0.0183(12) Uani 1 1 d . . .
H19A H 0.0791 0.4173 0.2504 0.022 Uiso 1 1 calc R . .
H19B H 0.0375 0.3525 0.1887 0.022 Uiso 1 1 calc R . .
C20 C -0.0462(5) 0.4439(3) 0.1435(3) 0.0227(12) Uani 1 1 d . . .
H20A H -0.1206 0.4371 0.1706 0.034 Uiso 1 1 calc R . .
H20B H -0.0643 0.4288 0.0837 0.034 Uiso 1 1 calc R . .
H20C H -0.0235 0.4932 0.1457 0.034 Uiso 1 1 calc R . .
C21 C 0.2671(6) 0.5454(3) 0.1067(4) 0.0400(17) Uani 1 1 d . . .
H21A H 0.2638 0.5746 0.1577 0.048 Uiso 1 1 calc R . .
H21B H 0.1808 0.5299 0.0840 0.048 Uiso 1 1 calc R . .
C22 C 0.3176(5) 0.5862(2) 0.0411(3) 0.0215(12) Uani 1 1 d . . .
H22A H 0.2642 0.6268 0.0256 0.032 Uiso 1 1 calc R . .
H22B H 0.3192 0.5573 -0.0096 0.032 Uiso 1 1 calc R . .
H22C H 0.4029 0.6015 0.0639 0.032 Uiso 1 1 calc R . .
O1W O 0.1514(3) 0.39749(18) 0.5463(2) 0.0278(9) Uani 1 1 d . . .
H1W H 0.2090 0.3755 0.5784 0.033 Uiso 1 1 d R . .
H2W H 0.1016 0.4145 0.5772 0.033 Uiso 1 1 d R . .

loop_
_atom_site_aniso_label
_atom_site_aniso_U_11
_atom_site_aniso_U_22
_atom_site_aniso_U_33
_atom_site_aniso_U_23
_atom_site_aniso_U_13
_atom_site_aniso_U_12
Hf1 0.00789(11) 0.01380(10) 0.00993(10) -0.00041(8) 0.00080(7) -0.00006(9)
Co1 0.0110(4) 0.0145(3) 0.0104(3) -0.0002(2) 0.0023(3) -0.0008(3)
P1 0.0091(7) 0.0170(7) 0.0131(6) 0.0005(5) 0.0028(5) -0.0006(5)
P2 0.0108(7) 0.0132(6) 0.0115(6) 0.0013(5) 0.0019(5) -0.0009(5)
P3 0.0083(7) 0.0175(7) 0.0105(6) 0.0011(5) 0.0007(5) -0.0007(5)
O1 0.016(2) 0.0143(17) 0.0191(17) 0.0004(13) 0.0080(15) -0.0017(14)
O2 0.0113(19) 0.0170(18) 0.0224(18) -0.0005(14) -0.0013(15) 0.0007(15)
O3 0.0114(19) 0.0168(18) 0.0163(16) 0.0023(13) 0.0005(14) -0.0007(15)
O4 0.0129(19) 0.0215(19) 0.0118(16) 0.0025(13) 0.0051(14) -0.0039(15)
O5 0.0095(18) 0.028(2) 0.0139(17) -0.0028(14) 0.0030(14) -0.0025(15)
O6 0.0140(19) 0.0229(19) 0.0223(18) 0.0086(15) 0.0052(15) 0.0045(16)
O7 0.0106(18) 0.0165(18) 0.0128(16) -0.0036(13) 0.0059(14) -0.0013(14)
O8 0.0160(19) 0.0148(17) 0.0130(16) 0.0019(13) 0.0028(14) -0.0004(15)
O9 0.0107(18) 0.0164(18) 0.0117(16) 0.0005(12) -0.0021(13) 0.0045(14)
O10 0.0126(19) 0.0167(18) 0.0231(18) 0.0027(14) -0.0048(15) -0.0060(15)
O20 0.0129(19) 0.026(2) 0.0178(17) 0.0059(15) 0.0017(14) 0.0019(16)
O21 0.019(2) 0.043(2) 0.026(2) -0.0161(17) 0.0078(16) -0.0104(18)
O22 0.011(2) 0.030(2) 0.030(2) -0.0025(16) -0.0045(16) -0.0057(17)
O23 0.015(2) 0.024(2) 0.0175(18) -0.0003(14) 0.0060(15) -0.0008(16)
O24 0.022(2) 0.023(2) 0.028(2) 0.0046(15) 0.0099(17) 0.0005(17)
O25 0.012(2) 0.023(2) 0.031(2) -0.0004(15) -0.0002(16) 0.0024(16)
O26 0.024(2) 0.020(2) 0.051(3) 0.0006(17) 0.0007(19) -0.0047(18)
O30 0.0084(18) 0.0159(17) 0.0104(15) 0.0024(12) 0.0014(13) -0.0040(14)
N1 0.015(3) 0.018(2) 0.020(2) 0.0033(18) 0.0029(19) -0.0005(19)
N2 0.022(3) 0.017(2) 0.020(2) -0.0002(18) 0.005(2) -0.002(2)
C1 0.026(3) 0.023(3) 0.020(3) -0.010(2) 0.015(2) -0.008(2)
C2 0.019(3) 0.024(3) 0.018(3) -0.011(2) -0.001(2) 0.007(2)
C3 0.030(3) 0.013(3) 0.018(3) -0.005(2) 0.011(2) -0.003(2)
C4 0.020(3) 0.026(3) 0.017(3) -0.013(2) 0.000(2) -0.004(2)
C5 0.039(4) 0.023(3) 0.006(2) 0.001(2) 0.006(2) 0.005(3)
C11 0.023(3) 0.015(3) 0.022(3) -0.001(2) 0.003(2) 0.002(2)
C12 0.019(3) 0.026(3) 0.023(3) 0.008(2) 0.006(2) 0.002(2)
C13 0.010(3) 0.032(3) 0.030(3) 0.001(2) -0.001(2) -0.004(2)
C14 0.029(4) 0.053(4) 0.027(3) -0.005(3) -0.008(3) 0.006(3)
C15 0.014(3) 0.029(3) 0.018(3) 0.001(2) -0.002(2) 0.001(2)
C16 0.025(3) 0.026(3) 0.018(3) 0.003(2) -0.002(2) 0.006(2)
C17 0.020(3) 0.028(3) 0.019(3) 0.004(2) 0.013(2) -0.004(2)
C18 0.019(3) 0.032(3) 0.029(3) 0.007(2) 0.007(2) -0.006(3)
C19 0.008(3) 0.027(3) 0.021(3) 0.002(2) 0.002(2) -0.004(2)
C20 0.011(3) 0.030(3) 0.027(3) 0.002(2) 0.002(2) 0.004(2)
C21 0.029(4) 0.036(4) 0.058(4) 0.030(3) 0.018(3) 0.024(3)
C22 0.022(3) 0.021(3) 0.021(3) 0.005(2) 0.001(2) 0.007(2)
O1W 0.017(2) 0.043(2) 0.025(2) 0.0079(17) 0.0071(16) 0.0076(18)

loop_
_atom_type_symbol
_atom_type_description
_atom_type_scat_dispersion_real
_atom_type_scat_dispersion_imag
_atom_type_scat_source
C C 0.0033 0.0016 'International Tables Vol C Tables 4.2.6.8 and 6.1.1.4'
H H 0.0000 0.0000 'International Tables Vol C Tables 4.2.6.8 and 6.1.1.4'
N N 0.0061 0.0033 'International Tables Vol C Tables 4.2.6.8 and 6.1.1.4'
O O 0.0106 0.0060 'International Tables Vol C Tables 4.2.6.8 and 6.1.1.4'
P P 0.1023 0.0942 'International Tables Vol C Tables 4.2.6.8 and 6.1.1.4'
Co Co 0.3494 0.9721 'International Tables Vol C Tables 4.2.6.8 and 6.1.1.4'
Hf Hf -0.5830 6.1852 'International Tables Vol C Tables 4.2.6.8 and 6.1.1.4'

loop_
_geom_angle_atom_site_label_1
_geom_angle_atom_site_label_2
_geom_angle_atom_site_label_3
_geom_angle
_geom_angle_site_symmetry_1
_geom_angle_site_symmetry_3
_geom_angle_publ_flag
O7 Hf1 O30 108.59(12) . . ?
O7 Hf1 O30 82.52(12) . 3_666 ?
O30 Hf1 O30 67.37(14) . 3_666 ?
O7 Hf1 O8 82.40(12) . . ?
O30 Hf1 O8 77.66(11) . . ?
O30 Hf1 O8 134.76(11) 3_666 . ?
O7 Hf1 O9 83.97(12) . . ?
O30 Hf1 O9 152.42(12) . . ?
O30 Hf1 O9 139.92(11) 3_666 . ?
O8 Hf1 O9 79.94(11) . . ?
O7 Hf1 O20 164.67(11) . . ?
O30 Hf1 O20 81.87(12) . . ?
O30 Hf1 O20 112.29(12) 3_666 . ?
O8 Hf1 O20 89.20(12) . . ?
O9 Hf1 O20 81.94(12) . . ?
O7 Hf1 O10 102.74(12) . . ?
O30 Hf1 O10 125.45(12) . . ?
O30 Hf1 O10 74.01(11) 3_666 . ?
O8 Hf1 O10 151.13(11) . . ?
O9 Hf1 O10 72.51(11) . . ?
O20 Hf1 O10 78.73(12) . . ?
O7 Hf1 Hf1 96.46(8) . 3_666 ?
O30 Hf1 Hf1 33.80(8) . 3_666 ?
O30 Hf1 Hf1 33.57(8) 3_666 3_666 ?
O8 Hf1 Hf1 107.23(8) . 3_666 ?
O9 Hf1 Hf1 172.82(8) . 3_666 ?
O20 Hf1 Hf1 98.27(8) . 3_666 ?
O10 Hf1 Hf1 100.45(8) . 3_666 ?
C4 Co1 C5 40.0(2) . . ?
C4 Co1 C1 66.6(2) . . ?
C5 Co1 C1 39.6(2) . . ?
C4 Co1 C3 39.68(18) . . ?
C5 Co1 C3 66.90(19) . . ?
C1 Co1 C3 66.6(2) . . ?
C4 Co1 C2 66.3(2) . . ?
C5 Co1 C2 66.79(19) . . ?
C1 Co1 C2 40.00(19) . . ?
C3 Co1 C2 39.2(2) . . ?
C4 Co1 P1 156.86(16) . . ?
C5 Co1 P1 117.83(16) . . ?
C1 Co1 P1 91.22(14) . . ?
C3 Co1 P1 138.19(15) . . ?
C2 Co1 P1 101.38(15) . . ?
C4 Co1 P3 96.45(15) . . ?
C5 Co1 P3 92.54(15) . . ?
C1 Co1 P3 123.68(15) . . ?
C3 Co1 P3 131.43(15) . . ?
C2 Co1 P3 159.16(13) . . ?
P1 Co1 P3 90.37(5) . . ?
C4 Co1 P2 108.03(16) . . ?
C5 Co1 P2 147.95(16) . . ?
C1 Co1 P2 147.27(15) . . ?
C3 Co1 P2 88.64(14) . . ?
C2 Co1 P2 107.42(15) . . ?
P1 Co1 P2 94.19(5) . . ?
P3 Co1 P2 88.58(5) . . ?
O7 P1 O2 108.00(17) . . ?
O7 P1 O1 104.63(18) . . ?
O2 P1 O1 104.13(19) . . ?
O7 P1 Co1 117.54(14) . . ?
O2 P1 Co1 108.43(13) . . ?
O1 P1 Co1 113.19(12) . . ?
O8 P2 O4 108.96(19) . . ?
O8 P2 O3 107.07(16) . . ?
O4 P2 O3 99.00(17) . . ?
O8 P2 Co1 117.63(14) . . ?
O4 P2 Co1 107.14(12) . . ?
O3 P2 Co1 115.30(14) . . ?
O9 P3 O5 107.77(19) . . ?
O9 P3 O6 109.84(18) . . ?
O5 P3 O6 100.51(17) . . ?
O9 P3 Co1 114.68(12) . . ?
O5 P3 Co1 114.22(13) . . ?
O6 P3 Co1 108.87(14) . . ?
C11 O1 P1 122.1(3) . . ?
C13 O2 P1 121.2(3) . . ?
C15 O3 P2 123.5(3) . . ?
C17 O4 P2 120.7(3) . . ?
C19 O5 P3 126.3(3) . . ?
C21 O6 P3 118.7(3) . . ?
P1 O7 Hf1 137.90(19) . . ?
P2 O8 Hf1 133.65(18) . . ?
P3 O9 Hf1 137.28(19) . . ?
Hf1 O30 Hf1 112.63(14) . 3_666 ?
O22 N1 O23 121.6(4) . . ?
O22 N1 O21 119.4(4) . . ?
O23 N1 O21 119.0(4) . . ?
O26 N2 O25 121.4(4) . . ?
O26 N2 O24 120.1(5) . . ?
O25 N2 O24 118.4(4) . . ?
C5 C1 C2 108.0(5) . . ?
C5 C1 Co1 70.0(3) . . ?
C2 C1 Co1 70.4(3) . . ?
C3 C2 C1 107.9(4) . . ?
C3 C2 Co1 70.2(3) . . ?
C1 C2 Co1 69.6(3) . . ?
C2 C3 C4 108.1(5) . . ?
C2 C3 Co1 70.6(3) . . ?
C4 C3 Co1 69.4(3) . . ?
C3 C4 C5 108.5(5) . . ?
C3 C4 Co1 70.9(3) . . ?
C5 C4 Co1 70.3(3) . . ?
C1 C5 C4 107.5(4) . . ?
C1 C5 Co1 70.4(3) . . ?
C4 C5 Co1 69.7(3) . . ?
O1 C11 C12 108.3(4) . . ?
O2 C13 C14 108.7(4) . . ?
O3 C15 C16 106.6(4) . . ?
O4 C17 C18 109.0(4) . . ?
O5 C19 C20 109.1(4) . . ?
O6 C21 C22 109.4(5) . . ?

loop_
_geom_bond_atom_site_label_1
_geom_bond_atom_site_label_2
_geom_bond_distance
_geom_bond_site_symmetry_2
_geom_bond_publ_flag
Hf1 O7 2.056(3) . ?
Hf1 O30 2.092(3) . ?
Hf1 O30 2.104(3) 3_666 ?
Hf1 O8 2.114(3) . ?
Hf1 O9 2.137(3) . ?
Hf1 O20 2.153(3) . ?
Hf1 O10 2.189(3) . ?
Hf1 Hf1 3.4919(4) 3_666 ?
Co1 C4 2.054(4) . ?
Co1 C5 2.062(4) . ?
Co1 C1 2.068(5) . ?
Co1 C3 2.074(5) . ?
Co1 C2 2.079(5) . ?
Co1 P1 2.1520(13) . ?
Co1 P3 2.1544(14) . ?
Co1 P2 2.1666(14) . ?
P1 O7 1.532(3) . ?
P1 O2 1.578(3) . ?
P1 O1 1.590(3) . ?
P2 O8 1.533(3) . ?
P2 O4 1.583(3) . ?
P2 O3 1.586(3) . ?
P3 O9 1.523(3) . ?
P3 O5 1.584(3) . ?
P3 O6 1.590(3) . ?
O1 C11 1.467(5) . ?
O2 C13 1.465(5) . ?
O3 C15 1.459(5) . ?
O4 C17 1.455(5) . ?
O5 C19 1.443(6) . ?
O6 C21 1.463(6) . ?
O21 N1 1.274(5) . ?
O22 N1 1.220(5) . ?
O23 N1 1.262(5) . ?
O24 N2 1.269(5) . ?
O25 N2 1.250(5) . ?
O26 N2 1.227(5) . ?
O30 Hf1 2.104(3) 3_666 ?
C1 C5 1.398(7) . ?
C1 C2 1.418(7) . ?
C2 C3 1.392(7) . ?
C3 C4 1.401(7) . ?
C4 C5 1.408(7) . ?
C11 C12 1.487(6) . ?
C13 C14 1.499(7) . ?
C15 C16 1.495(6) . ?
C17 C18 1.497(7) . ?
C19 C20 1.497(6) . ?
C21 C22 1.475(7) . ?
